data_2205814
loop_
_publ_author_name
'Ocak \'Iskeleli, Nazan'
'Kazak, Canan'
'K\?ir\?ilm\?i\,s, Cumhur'
'Koca, Murat'

_publ_section_title
;
 2-Acetyl-3-amino-1-benzofuran
;
_journal_issue 5
_journal_name_full 'Acta Crystallographica Section E'
_journal_page_first o1212
_journal_page_last o1213
_journal_paper_doi 10.1107/S1600536805009712
_journal_volume 61
_journal_year 2005
_chemical_formula_iupac 'C10 H9 N O2'
_chemical_formula_moiety 'C10 H9 N O2'
_chemical_formula_sum 'C10 H9 N O2'
_chemical_formula_weight 175.18
_chemical_name_systematic
;
2-Acetyl-3-amino-1-benzofuran
;
_space_group_IT_number 14
_symmetry_cell_setting monoclinic
_symmetry_space_group_name_Hall '-P 2ybc'
_symmetry_space_group_name_H-M 'P 1 21/c 1'
_atom_sites_solution_hydrogens geom
_atom_sites_solution_primary direct
_atom_sites_solution_secondary difmap
_cell_angle_alpha 90.00
_cell_angle_beta 104.020(6)
_cell_angle_gamma 90.00
_cell_formula_units_Z 4
_cell_length_a 5.1800(4)
_cell_length_b 16.5600(14)
_cell_length_c 10.2271(8)
_cell_measurement_reflns_used 12005
_cell_measurement_temperature 293(2)
_cell_measurement_theta_max 27.59
_cell_measurement_theta_min 2.05
_cell_volume 851.16(12)
_computing_cell_refinement X-AREA
_computing_data_collection 'X-AREA (Stoe & Cie, 2002)'
_computing_data_reduction 'X-RED32 (Stoe & Cie, 2002)'
_computing_molecular_graphics 'ORTEPIII (Burnett & Johnson, 1996)'
_computing_publication_material 'WinGX (Farrugia, 1999)'
_computing_structure_refinement 'SHELXL97 (Sheldrick, 1997)'
_computing_structure_solution 'SHELXS97 (Sheldrick, 1997)'
_diffrn_ambient_temperature 293(2)
_diffrn_detector_area_resol_mean 6.67
_diffrn_measured_fraction_theta_full 0.995
_diffrn_measured_fraction_theta_max 0.995
_diffrn_measurement_device_type 'Stoe IPDS-2'
_diffrn_measurement_method \w
_diffrn_radiation_monochromator graphite
_diffrn_radiation_source 'fine-focus sealed tube'
_diffrn_radiation_type MoK\a
_diffrn_radiation_wavelength 0.71073
_diffrn_reflns_av_R_equivalents 0.0711
_diffrn_reflns_av_sigmaI/netI 0.0801
_diffrn_reflns_limit_h_max 6
_diffrn_reflns_limit_h_min -6
_diffrn_reflns_limit_k_max 21
_diffrn_reflns_limit_k_min -21
_diffrn_reflns_limit_l_max 13
_diffrn_reflns_limit_l_min -13
_diffrn_reflns_number 13507
_diffrn_reflns_theta_full 27.40
_diffrn_reflns_theta_max 27.40
_diffrn_reflns_theta_min 2.39
_diffrn_standards_decay_% 0
_diffrn_standards_number 0
_exptl_absorpt_coefficient_mu 0.096
_exptl_absorpt_correction_type none
_exptl_crystal_colour colourless
_exptl_crystal_density_diffrn 1.367
_exptl_crystal_density_method 'not measured'
_exptl_crystal_description prism
_exptl_crystal_F_000 368
_exptl_crystal_size_max 0.65
_exptl_crystal_size_mid 0.42
_exptl_crystal_size_min 0.35
_refine_diff_density_max 0.178
_refine_diff_density_min -0.123
_refine_ls_extinction_coef 0.117(14)
_refine_ls_extinction_expression Fc^*^=kFc[1+0.001xFc^2^\l^3^/sin(2\q)]^-1/4^
_refine_ls_extinction_method SHELXL97
_refine_ls_goodness_of_fit_ref 1.065
_refine_ls_hydrogen_treatment mixed
_refine_ls_matrix_type full
_refine_ls_number_parameters 147
_refine_ls_number_reflns 1932
_refine_ls_number_restraints 0
_refine_ls_restrained_S_all 1.065
_refine_ls_R_factor_all 0.0497
_refine_ls_R_factor_gt 0.0353
_refine_ls_shift/su_max 0.000
_refine_ls_shift/su_mean 0.000
_refine_ls_structure_factor_coef Fsqd
_refine_ls_weighting_details 'calc w = 1/[\s^2^(Fo^2^)+(0.0605P)^2^+0.0487P] where P = (Fo^2^+2Fc^2^)/3'
_refine_ls_weighting_scheme calc
_refine_ls_wR_factor_gt 0.0987
_refine_ls_wR_factor_ref 0.1028
_reflns_number_gt 1547
_reflns_number_total 1932
_reflns_threshold_expression I>2\s(I)
_cod_data_source_file su6184.cif
_cod_data_source_block I
_cod_depositor_comments
;
The following automatic conversions were performed:
'_geom_bond_publ_flag' value 'Y' changed to 'y' according to
'/home/saulius/struct/CIF-dictionaries/cif_core.dic' dictionary named
'cif_core.dic' version 2.4.1 from 2010-06-29 (12 times).

Automatic conversion script
Id: cif_fix_enum 1527 2010-12-29 10:47:43Z saulius 

The following automatic conversions were performed:

'_geom_bond_publ_flag' value 'Y' changed to 'y' according to
/home/saulius/struct/CIF-dictionaries/cif_core.dic dictionary named
'cif_core.dic' version 2.4.1 from 2010-06-29 (12 times).

Automatic conversion script
Id: cif_fix_values 1715 2011-07-08 13:25:40Z adriana 
;
_cod_original_sg_symbol_H-M 'P 21/c'
_cod_database_code 2205814
_cod_database_fobs_code 2205814

loop_
_symmetry_equiv_pos_as_xyz
'x, y, z'
'-x, y+1/2, -z+1/2'
'-x, -y, -z'
'x, -y-1/2, z-1/2'

loop_
_atom_site_label
_atom_site_fract_x
_atom_site_fract_y
_atom_site_fract_z
_atom_site_U_iso_or_equiv
_atom_site_adp_type
_atom_site_calc_flag
_atom_site_refinement_flags
_atom_site_occupancy
_atom_site_type_symbol
H1A 0.009(4) 0.5391(14) 0.192(2) 0.115(7) Uiso d . 1 H
H1B 0.167(4) 0.6181(12) 0.201(2) 0.099(6) Uiso d . 1 H
H1C -0.097(5) 0.6120(13) 0.095(3) 0.118(7) Uiso d . 1 H
H6 -0.033(3) 0.6899(8) 0.8119(14) 0.058(4) Uiso d . 1 H
H7 0.330(3) 0.6268(9) 0.9688(16) 0.065(4) Uiso d . 1 H
H8 0.624(3) 0.5354(9) 0.8902(16) 0.068(4) Uiso d . 1 H
H9 0.565(3) 0.5117(9) 0.6559(15) 0.072(4) Uiso d . 1 H
C1 -0.0132(3) 0.60000(11) 0.18198(14) 0.0647(4) Uani d . 1 C
C2 -0.1569(2) 0.63751(7) 0.27700(11) 0.0484(3) Uani d . 1 C
C3 -0.0530(2) 0.62745(7) 0.41757(11) 0.0476(3) Uani d . 1 C
C4 -0.1306(2) 0.66479(7) 0.52237(11) 0.0467(3) Uani d . 1 C
C5 0.0559(2) 0.63876(7) 0.64360(11) 0.0463(3) Uani d . 1 C
C6 0.0911(3) 0.65401(8) 0.78164(12) 0.0526(3) Uani d . 1 C
C7 0.2998(3) 0.61683(8) 0.87015(12) 0.0573(3) Uani d . 1 C
C8 0.4717(3) 0.56487(9) 0.82422(13) 0.0598(3) Uani d . 1 C
C9 0.4402(3) 0.54852(9) 0.68901(13) 0.0567(3) Uani d . 1 C
C10 0.2308(2) 0.58662(7) 0.60144(11) 0.0477(3) Uani d . 1 C
N1 -0.3354(2) 0.71555(7) 0.51113(10) 0.0597(3) Uani d . 1 N
H1D -0.4328 0.7276 0.4328 0.072 Uiso calc R 1 H
H1E -0.3698 0.7362 0.5822 0.072 Uiso calc R 1 H
O1 -0.35967(18) 0.67927(6) 0.23604(8) 0.0580(3) Uani d . 1 O
O2 0.16947(16) 0.57834(5) 0.46509(8) 0.0521(3) Uani d . 1 O

loop_
_atom_site_aniso_label
_atom_site_aniso_U_11
_atom_site_aniso_U_22
_atom_site_aniso_U_33
_atom_site_aniso_U_12
_atom_site_aniso_U_13
_atom_site_aniso_U_23
C1 0.0625(8) 0.0893(11) 0.0420(7) 0.0007(8) 0.0118(6) -0.0064(7)
C2 0.0499(6) 0.0525(6) 0.0414(6) -0.0079(5) 0.0085(5) -0.0001(5)
C3 0.0510(6) 0.0495(6) 0.0414(6) 0.0002(5) 0.0091(5) -0.0009(4)
C4 0.0522(6) 0.0450(5) 0.0427(6) -0.0026(5) 0.0108(5) -0.0014(4)
C5 0.0521(6) 0.0462(6) 0.0403(6) -0.0043(5) 0.0106(5) -0.0012(4)
C6 0.0619(7) 0.0539(6) 0.0426(6) -0.0029(6) 0.0137(5) -0.0039(5)
C7 0.0658(8) 0.0647(8) 0.0397(6) -0.0071(6) 0.0091(5) -0.0021(5)
C8 0.0572(7) 0.0711(8) 0.0466(7) 0.0002(6) 0.0039(5) 0.0037(6)
C9 0.0524(7) 0.0675(8) 0.0487(7) 0.0048(6) 0.0091(5) 0.0003(5)
C10 0.0506(6) 0.0524(6) 0.0391(6) -0.0028(5) 0.0091(5) -0.0017(4)
N1 0.0680(7) 0.0632(6) 0.0460(6) 0.0161(5) 0.0105(5) -0.0019(4)
O1 0.0580(5) 0.0665(5) 0.0472(5) 0.0022(4) 0.0085(4) 0.0077(4)
O2 0.0550(5) 0.0603(5) 0.0399(4) 0.0069(4) 0.0094(3) -0.0031(3)

loop_
_atom_type_symbol
_atom_type_description
_atom_type_scat_dispersion_real
_atom_type_scat_dispersion_imag
_atom_type_scat_source
C C 0.0033 0.0016 'International Tables Vol C Tables 4.2.6.8 and 6.1.1.4'
H H 0.0000 0.0000 'International Tables Vol C Tables 4.2.6.8 and 6.1.1.4'
N N 0.0061 0.0033 'International Tables Vol C Tables 4.2.6.8 and 6.1.1.4'
O O 0.0106 0.0060 'International Tables Vol C Tables 4.2.6.8 and 6.1.1.4'

loop_
_geom_angle_atom_site_label_1
_geom_angle_atom_site_label_2
_geom_angle_atom_site_label_3
_geom_angle
C2 C1 H1A 114.1(13)
C2 C1 H1B 110.8(12)
H1A C1 H1B 102.0(18)
C2 C1 H1C 110.4(15)
H1A C1 H1C 109.4(19)
H1B C1 H1C 109.8(18)
O1 C2 C3 119.31(11)
O1 C2 C1 121.70(11)
C3 C2 C1 118.96(12)
C4 C3 O2 111.20(10)
C4 C3 C2 128.69(11)
O2 C3 C2 119.95(10)
N1 C4 C3 126.16(11)
N1 C4 C5 127.96(10)
C3 C4 C5 105.88(10)
C10 C5 C6 119.20(11)
C10 C5 C4 105.66(10)
C6 C5 C4 135.14(11)
C7 C6 C5 118.12(12)
C7 C6 H6 122.4(8)
C5 C6 H6 119.5(8)
C6 C7 C8 121.14(12)
C6 C7 H7 119.9(9)
C8 C7 H7 118.9(9)
C9 C8 C7 121.82(12)
C9 C8 H8 116.7(9)
C7 C8 H8 121.4(9)
C8 C9 C10 116.35(12)
C8 C9 H9 121.9(9)
C10 C9 H9 121.8(9)
O2 C10 C9 124.79(11)
O2 C10 C5 111.84(10)
C9 C10 C5 123.37(11)
C4 N1 H1D 120.0
C4 N1 H1E 120.0
H1D N1 H1E 120.0
C10 O2 C3 105.42(8)

loop_
_geom_bond_atom_site_label_1
_geom_bond_atom_site_label_2
_geom_bond_distance
_geom_bond_publ_flag
C1 C2 1.4948(18) ?
C1 H1A 1.02(2) ?
C1 H1B 0.95(2) ?
C1 H1C 0.91(2) ?
C2 O1 1.2425(15) y
C2 C3 1.4174(16) ?
C3 C4 1.3789(15) y
C3 O2 1.3980(14) y
C4 N1 1.3363(16) y
C4 C5 1.4411(16) y
C5 C10 1.3931(16) y
C5 C6 1.4020(16) y
C6 C7 1.3761(19) y
C6 H6 0.980(14) ?
C7 C8 1.399(2) y
C7 H7 0.996(16) ?
C8 C9 1.3794(18) y
C8 H8 1.028(16) ?
C9 C10 1.3807(18) y
C9 H9 1.004(16) ?
C10 O2 1.3601(14) y
N1 H1D 0.8600 ?
N1 H1E 0.8600 ?

loop_
_geom_hbond_atom_site_label_D
_geom_hbond_atom_site_label_H
_geom_hbond_atom_site_label_A
_geom_hbond_site_symmetry_A
_geom_hbond_distance_DH
_geom_hbond_distance_HA
_geom_hbond_distance_DA
_geom_hbond_angle_DHA
N1 H1D O1 . 0.86 2.28 2.8496(14) 124
N1 H1E O1 4_576 0.86 2.10 2.9122(13) 158
C1 H1B O1 1_655 0.95(2) 2.60(2) 3.5473(19) 174.3(17)
C9 H9 O2 3_666 1.004(16) 2.545(16) 3.5395(16) 170.8(12)

loop_
_geom_torsion_atom_site_label_1
_geom_torsion_atom_site_label_2
_geom_torsion_atom_site_label_3
_geom_torsion_atom_site_label_4
_geom_torsion
O1 C2 C3 C4 -7.14(19)
C1 C2 C3 C4 170.61(13)
O1 C2 C3 O2 177.75(10)
C1 C2 C3 O2 -4.50(17)
O2 C3 C4 N1 179.90(11)
C2 C3 C4 N1 4.4(2)
O2 C3 C4 C5 0.84(13)
C2 C3 C4 C5 -174.62(11)
N1 C4 C5 C10 -179.66(12)
C3 C4 C5 C10 -0.62(12)
N1 C4 C5 C6 0.6(2)
C3 C4 C5 C6 179.64(13)
C10 C5 C6 C7 0.42(17)
C4 C5 C6 C7 -179.88(12)
C5 C6 C7 C8 -0.38(19)
C6 C7 C8 C9 0.0(2)
C7 C8 C9 C10 0.4(2)
C8 C9 C10 O2 179.62(12)
C8 C9 C10 C5 -0.31(19)
C6 C5 C10 O2 179.99(10)
C4 C5 C10 O2 0.20(13)
C6 C5 C10 C9 -0.08(18)
C4 C5 C10 C9 -179.86(12)
C9 C10 O2 C3 -179.64(12)
C5 C10 O2 C3 0.29(13)
C4 C3 O2 C10 -0.72(13)
C2 C3 O2 C10 175.19(10)

loop_
_cod_related_entry_id
_cod_related_entry_database
_cod_related_entry_code
1 ChemSpider 568604
